data_7007214
loop_
_publ_author_name
'Zhao, Xiao-Li'
'Zhang, Lin-Ping'
'Mak, Thomas C. W.'

_publ_section_title
;
 Polyhedral C2@Agn cages distorted by ancillary pyridine N-oxide
 ligands in silver-acetylenediide complexes.
;
_journal_issue 25
_journal_name_full 'Dalton transactions (Cambridge, England : 2003)'
_journal_page_first 3141
_journal_page_last 3146
_journal_paper_doi 10.1039/b601767c
_journal_year 2006
_chemical_formula_sum 'C44 H24 Ag12 F24 N4 O20'
_chemical_formula_weight 2679.11
_chemical_name_systematic
;
?
;
_space_group_IT_number 2
_symmetry_cell_setting triclinic
_symmetry_space_group_name_Hall '-P 1'
_symmetry_space_group_name_H-M 'P -1'
_atom_sites_solution_hydrogens geom
_atom_sites_solution_primary direct
_atom_sites_solution_secondary difmap
_audit_creation_method SHELXL-97
_cell_angle_alpha 87.465(2)
_cell_angle_beta 82.131(2)
_cell_angle_gamma 77.8420(10)
_cell_formula_units_Z 2
_cell_length_a 8.4949(6)
_cell_length_b 16.6402(12)
_cell_length_c 23.5116(17)
_cell_measurement_temperature 293(2)
_cell_volume 3218.0(4)
_computing_structure_refinement 'SHELXL-97 (Sheldrick, 1997)'
_computing_structure_solution 'SHELXS-97 (Sheldrick, 1990)'
_diffrn_ambient_temperature 293(2)
_diffrn_measured_fraction_theta_full 0.993
_diffrn_measured_fraction_theta_max 0.993
_diffrn_radiation_monochromator graphite
_diffrn_radiation_source 'fine-focus sealed tube'
_diffrn_radiation_type MoK\a
_diffrn_radiation_wavelength 0.71073
_diffrn_reflns_av_R_equivalents 0.0378
_diffrn_reflns_av_sigmaI/netI 0.0918
_diffrn_reflns_limit_h_max 10
_diffrn_reflns_limit_h_min -10
_diffrn_reflns_limit_k_max 20
_diffrn_reflns_limit_k_min -20
_diffrn_reflns_limit_l_max 19
_diffrn_reflns_limit_l_min -28
_diffrn_reflns_number 15648
_diffrn_reflns_theta_full 26.00
_diffrn_reflns_theta_max 26.00
_diffrn_reflns_theta_min 1.75
_exptl_absorpt_coefficient_mu 3.705
_exptl_absorpt_correction_T_max 1
_exptl_absorpt_correction_T_min 0.030785
_exptl_absorpt_correction_type multi-scan
_exptl_crystal_colour colorless
_exptl_crystal_density_diffrn 2.765
_exptl_crystal_density_method 'not measured'
_exptl_crystal_description block
_exptl_crystal_F_000 2512
_exptl_crystal_size_max 0.42
_exptl_crystal_size_mid 0.20
_exptl_crystal_size_min 0.18
_refine_diff_density_max 2.513
_refine_diff_density_min -1.932
_refine_diff_density_rms 0.171
_refine_ls_extinction_method none
_refine_ls_goodness_of_fit_ref 1.032
_refine_ls_hydrogen_treatment mixed
_refine_ls_matrix_type full
_refine_ls_number_parameters 964
_refine_ls_number_reflns 12568
_refine_ls_number_restraints 22
_refine_ls_restrained_S_all 1.031
_refine_ls_R_factor_all 0.1141
_refine_ls_R_factor_gt 0.0617
_refine_ls_shift/su_max 0.001
_refine_ls_shift/su_mean 0.000
_refine_ls_structure_factor_coef Fsqd
_refine_ls_weighting_details 'calc w=1/[\s^2^(Fo^2^)+(0.0580P)^2^+0.9157P] where P=(Fo^2^+2Fc^2^)/3'
_refine_ls_weighting_scheme calc
_refine_ls_wR_factor_gt 0.1201
_refine_ls_wR_factor_ref 0.1421
_reflns_number_gt 7751
_reflns_number_total 12568
_reflns_threshold_expression >2sigma(I)
_cod_data_source_file b601767c.txt
_cod_data_source_block compound2
_cod_original_sg_symbol_H-M P-1
_cod_database_code 7007214

loop_
_symmetry_equiv_pos_as_xyz
'x, y, z'
'-x, -y, -z'

loop_
_atom_site_label
_atom_site_type_symbol
_atom_site_fract_x
_atom_site_fract_y
_atom_site_fract_z
_atom_site_U_iso_or_equiv
_atom_site_adp_type
_atom_site_occupancy
_atom_site_symmetry_multiplicity
_atom_site_calc_flag
_atom_site_refinement_flags
_atom_site_disorder_assembly
_atom_site_disorder_group
Ag1 Ag 0.38470(10) 0.67907(6) 0.36440(4) 0.0545(3) Uani 1 1 d . . .
Ag2 Ag 0.52332(11) 0.60464(5) 0.25676(4) 0.0538(3) Uani 1 1 d . . .
Ag3 Ag 0.66665(11) 0.73403(6) 0.31582(4) 0.0570(3) Uani 1 1 d . . .
Ag4 Ag 0.24252(13) 0.69777(5) 0.20432(4) 0.0633(3) Uani 1 1 d . . .
Ag5 Ag 0.30921(12) 0.93117(5) 0.26739(5) 0.0590(3) Uani 1 1 d . . .
Ag6 Ag 0.37357(11) 0.85557(6) 0.15942(4) 0.0587(3) Uani 1 1 d . . .
Ag7 Ag 1.04754(10) 0.63251(5) 0.31000(4) 0.0483(2) Uani 1 1 d . . .
Ag8 Ag 0.67263(11) 0.76393(5) 0.19157(4) 0.0511(2) Uani 1 1 d . . .
Ag9 Ag 0.69904(10) 0.90669(5) 0.27633(4) 0.0474(2) Uani 1 1 d . . .
Ag10 Ag 0.96136(10) 0.88045(5) 0.18453(4) 0.0480(2) Uani 1 1 d . . .
Ag11 Ag 1.09185(10) 0.82115(5) 0.29622(4) 0.0492(2) Uani 1 1 d . . .
Ag12 Ag 0.89915(10) 0.60176(5) 0.21213(4) 0.0453(2) Uani 1 1 d . . .
C1 C 0.4148(12) 0.7334(6) 0.2712(4) 0.040(3) Uani 1 1 d . . .
C2 C 0.3651(12) 0.8001(6) 0.2492(4) 0.037(2) Uani 1 1 d . . .
C3 C 0.9172(11) 0.7177(6) 0.2500(4) 0.035(2) Uani 1 1 d . . .
C4 C 0.8712(11) 0.7917(6) 0.2473(4) 0.035(2) Uani 1 1 d . . .
O1 O 1.1007(11) 1.0242(5) 0.3139(4) 0.081(3) Uani 1 1 d . . .
O2 O 0.9300(10) 0.9392(5) 0.3354(3) 0.058(2) Uani 1 1 d . . .
C5 C 0.9720(15) 1.0058(7) 0.3360(5) 0.052(3) Uani 1 1 d . . .
C6 C 0.849(2) 1.0753(10) 0.3686(8) 0.086(5) Uani 1 1 d . . .
F11 F 0.8312(16) 1.1435(7) 0.3384(6) 0.168(6) Uani 1 1 d . . .
F12 F 0.9038(14) 1.0938(9) 0.4138(6) 0.175(6) Uani 1 1 d . . .
F13 F 0.7103(11) 1.0589(6) 0.3851(5) 0.122(4) Uani 1 1 d . . .
O3 O 0.2238(10) 0.5731(5) 0.1765(4) 0.059(2) Uani 1 1 d . . .
O4 O 0.4771(11) 0.5142(5) 0.1886(4) 0.073(3) Uani 1 1 d . . .
C7 C 0.3465(15) 0.5182(7) 0.1718(5) 0.050(3) Uani 1 1 d . . .
C8 C 0.3350(19) 0.4408(9) 0.1399(7) 0.075(4) Uani 1 1 d . . .
F21 F 0.308(2) 0.3826(6) 0.1750(5) 0.187(7) Uani 1 1 d . . .
F22 F 0.2073(15) 0.4553(6) 0.1106(5) 0.141(4) Uani 1 1 d . . .
F23 F 0.4498(14) 0.4153(7) 0.1023(6) 0.162(6) Uani 1 1 d . . .
O5 O 0.6620(10) 0.4915(5) 0.2941(4) 0.068(3) Uani 1 1 d . . .
O6 O 0.9060(11) 0.4714(5) 0.2437(4) 0.069(3) Uani 1 1 d . . .
C9 C 0.7942(14) 0.4498(6) 0.2739(5) 0.044(3) Uani 1 1 d . . .
C10 C 0.8170(15) 0.3596(7) 0.2920(5) 0.050(3) Uani 1 1 d . . .
F31 F 0.7084(11) 0.3248(5) 0.2742(5) 0.111(3) Uani 1 1 d . . .
F32 F 0.7977(14) 0.3489(5) 0.3477(4) 0.116(4) Uani 1 1 d . . .
F33 F 0.9569(9) 0.3153(4) 0.2725(4) 0.095(3) Uani 1 1 d . . .
O7 O 0.5164(10) 0.9158(5) 0.0876(3) 0.055(2) Uani 1 1 d . . .
O8 O 0.7413(10) 0.8688(5) 0.1271(4) 0.070(3) Uani 1 1 d . . .
C11 C 0.6559(15) 0.9146(7) 0.0950(5) 0.046(3) Uani 1 1 d . . .
C12 C 0.7408(18) 0.9753(9) 0.0582(6) 0.068(4) Uani 1 1 d . . .
F41 F 0.8697(14) 0.9405(7) 0.0264(5) 0.150(5) Uani 1 1 d . . .
F42 F 0.6514(13) 1.0239(7) 0.0261(5) 0.138(5) Uani 1 1 d . . .
F43 F 0.7927(13) 1.0237(6) 0.0915(4) 0.117(4) Uani 1 1 d . . .
O9 O 0.4102(14) 1.0318(6) 0.2163(5) 0.101(4) Uani 1 1 d . . .
O10 O 0.6416(11) 1.0398(5) 0.2447(4) 0.075(3) Uani 1 1 d . . .
C13 C 0.5138(15) 1.0660(6) 0.2256(5) 0.044(3) Uani 1 1 d . . .
C14 C 0.4830(14) 1.1580(7) 0.2074(6) 0.053(3) Uani 1 1 d . . .
F51 F 0.3320(10) 1.1940(5) 0.2185(5) 0.108(3) Uani 1 1 d . . .
F52 F 0.5227(14) 1.1669(5) 0.1521(4) 0.116(4) Uani 1 1 d . . .
F53 F 0.5649(10) 1.2012(4) 0.2333(4) 0.091(3) Uani 1 1 d . . .
O11 O 0.7774(9) 0.6279(5) 0.3753(3) 0.058(2) Uani 1 1 d . . .
O12 O 0.5486(9) 0.6000(5) 0.4235(3) 0.051(2) Uani 1 1 d . . .
C15 C 0.6975(15) 0.5894(7) 0.4107(5) 0.046(3) Uani 1 1 d . . .
C16 C 0.8005(16) 0.5222(9) 0.4426(6) 0.065(4) Uani 1 1 d . . .
F61 F 0.8573(12) 0.5533(7) 0.4840(4) 0.125(4) Uani 1 1 d . . .
F62 F 0.7178(11) 0.4677(6) 0.4670(4) 0.118(4) Uani 1 1 d . . .
F63 F 0.9263(10) 0.4802(5) 0.4096(4) 0.100(3) Uani 1 1 d . . .
O13 O 0.8223(10) 0.5880(6) 0.1221(4) 0.069(2) Uani 1 1 d . . .
O14 O 0.5946(11) 0.6854(6) 0.1285(4) 0.079(3) Uani 1 1 d . . .
C17 C 0.6960(15) 0.6266(7) 0.1056(5) 0.049(3) Uani 1 1 d . . .
C18 C 0.6581(19) 0.6019(9) 0.0482(6) 0.068(4) Uani 1 1 d . . .
F71 F 0.7469(16) 0.5369(7) 0.0278(4) 0.163(6) Uani 1 1 d . . .
F72 F 0.6756(15) 0.6567(7) 0.0093(4) 0.132(4) Uani 1 1 d . . .
F73 F 0.5075(13) 0.5968(7) 0.0496(4) 0.127(4) Uani 1 1 d . . .
O15 O 0.5387(12) 0.8103(5) 0.3954(3) 0.073(3) Uani 1 1 d . . .
O16 O 0.4803(10) 0.9332(5) 0.3517(4) 0.060(2) Uani 1 1 d . . .
C19 C 0.4667(13) 0.8817(8) 0.3904(5) 0.053(3) Uani 1 1 d D A .
C20 C 0.3444(12) 0.9108(6) 0.4425(4) 0.065(4) Uani 1 1 d D . .
F81 F 0.201(2) 0.896(3) 0.4367(15) 0.128(12) Uani 0.50 1 d PD A 1
F82 F 0.384(4) 0.872(2) 0.4898(9) 0.127(13) Uani 0.50 1 d PD A 1
F83 F 0.318(5) 0.9890(10) 0.4543(15) 0.142(13) Uani 0.50 1 d PD A 1
F81' F 0.295(5) 0.8516(13) 0.4739(17) 0.136(15) Uani 0.50 1 d PD A 2
F82' F 0.406(3) 0.951(3) 0.4777(14) 0.118(12) Uani 0.50 1 d PD A 2
F83' F 0.212(3) 0.961(2) 0.4306(8) 0.110(9) Uani 0.50 1 d PD A 2
N1 N 0.8978(10) 0.9577(6) -0.1471(4) 0.051(3) Uani 1 1 d . . .
N2 N 1.1756(10) 0.7539(5) 0.0703(4) 0.041(2) Uani 1 1 d . . .
O17 O 0.8685(9) 1.0400(5) -0.1549(5) 0.080(3) Uani 1 1 d . . .
O18 O 1.1807(9) 0.7817(4) 0.1233(3) 0.0477(19) Uani 1 1 d . . .
C21 C 1.0187(14) 0.9101(7) -0.1796(5) 0.058(3) Uani 1 1 d . . .
H21A H 1.0830 0.9334 -0.2081 0.069 Uiso 1 1 calc R . .
C22 C 1.0492(14) 0.8257(7) -0.1710(5) 0.053(3) Uani 1 1 d . . .
H22A H 1.1323 0.7924 -0.1944 0.064 Uiso 1 1 calc R . .
C23 C 0.9565(13) 0.7903(6) -0.1276(5) 0.043(3) Uani 1 1 d . . .
C24 C 0.8321(14) 0.8411(7) -0.0966(5) 0.052(3) Uani 1 1 d . . .
H24A H 0.7654 0.8196 -0.0679 0.063 Uiso 1 1 calc R . .
C25 C 0.8037(14) 0.9247(7) -0.1075(5) 0.057(3) Uani 1 1 d . . .
H25A H 0.7161 0.9586 -0.0865 0.068 Uiso 1 1 calc R . .
C26 C 0.9924(16) 0.6987(7) -0.1174(5) 0.062(4) Uani 1 1 d . . .
H26A H 0.9908 0.6712 -0.1528 0.074 Uiso 1 1 calc R . .
H26B H 0.9088 0.6841 -0.0890 0.074 Uiso 1 1 calc R . .
C27 C 1.1613(16) 0.6691(7) -0.0962(5) 0.061(3) Uani 1 1 d . . .
H27A H 1.1882 0.6095 -0.0961 0.073 Uiso 1 1 calc R . .
H27B H 1.2429 0.6886 -0.1230 0.073 Uiso 1 1 calc R . .
C28 C 1.1672(14) 0.6983(6) -0.0373(5) 0.045(3) Uani 1 1 d . . .
C29 C 1.2319(17) 0.7650(8) -0.0295(5) 0.065(4) Uani 1 1 d . . .
H29A H 1.2732 0.7927 -0.0614 0.078 Uiso 1 1 calc R . .
C30 C 1.2374(15) 0.7921(7) 0.0245(5) 0.059(3) Uani 1 1 d . . .
H30A H 1.2841 0.8369 0.0289 0.071 Uiso 1 1 calc R . .
C31 C 1.1118(15) 0.6886(7) 0.0641(5) 0.057(3) Uani 1 1 d . . .
H31A H 1.0707 0.6618 0.0965 0.068 Uiso 1 1 calc R . .
C32 C 1.1059(14) 0.6608(7) 0.0110(5) 0.053(3) Uani 1 1 d . . .
H32A H 1.0595 0.6156 0.0076 0.064 Uiso 1 1 calc R . .
N3 N 0.0223(10) 0.7523(5) 0.4365(4) 0.041(2) Uani 1 1 d . . .
N4 N -0.2912(10) 0.5220(5) 0.6473(4) 0.043(2) Uani 1 1 d . . .
O19 O 0.1047(9) 0.7354(4) 0.3841(3) 0.052(2) Uani 1 1 d . . .
O20 O -0.2613(10) 0.4407(4) 0.6571(4) 0.069(3) Uani 1 1 d . . .
C33 C 0.0693(16) 0.7115(7) 0.4825(5) 0.069(4) Uani 1 1 d . . .
H33A H 0.1595 0.6685 0.4784 0.083 Uiso 1 1 calc R . .
C34 C -0.0110(17) 0.7308(8) 0.5362(5) 0.073(4) Uani 1 1 d . . .
H34A H 0.0278 0.7015 0.5678 0.088 Uiso 1 1 calc R . .
C35 C -0.1484(14) 0.7930(7) 0.5448(5) 0.048(3) Uani 1 1 d . . .
C36 C -0.1950(14) 0.8308(8) 0.4958(5) 0.068(4) Uani 1 1 d . . .
H36A H -0.2890 0.8716 0.4984 0.081 Uiso 1 1 calc R . .
C37 C -0.1095(15) 0.8115(8) 0.4420(5) 0.064(4) Uani 1 1 d . . .
H37A H -0.1448 0.8402 0.4097 0.076 Uiso 1 1 calc R . .
C38 C -0.2397(16) 0.8150(7) 0.6028(5) 0.062(4) Uani 1 1 d . . .
H38A H -0.2689 0.8745 0.6054 0.075 Uiso 1 1 calc R . .
H38B H -0.1689 0.7949 0.6316 0.075 Uiso 1 1 calc R . .
C39 C -0.3939(15) 0.7804(6) 0.6161(5) 0.060(4) Uani 1 1 d . . .
H39A H -0.4599 0.8076 0.6495 0.072 Uiso 1 1 calc R . .
H39B H -0.4561 0.7922 0.5840 0.072 Uiso 1 1 calc R . .
C40 C -0.3583(13) 0.6899(7) 0.6273(5) 0.050(3) Uani 1 1 d . . .
C41 C -0.2778(14) 0.6561(7) 0.6723(5) 0.052(3) Uani 1 1 d . . .
H41A H -0.2447 0.6900 0.6967 0.062 Uiso 1 1 calc R . .
C42 C -0.2458(13) 0.5722(7) 0.6814(5) 0.048(3) Uani 1 1 d . . .
H42A H -0.1914 0.5502 0.7121 0.058 Uiso 1 1 calc R . .
C43 C -0.3747(13) 0.5516(7) 0.6045(5) 0.055(3) Uani 1 1 d . . .
H43A H -0.4116 0.5165 0.5821 0.066 Uiso 1 1 calc R . .
C44 C -0.4062(14) 0.6361(7) 0.5939(5) 0.057(3) Uani 1 1 d . . .
H44A H -0.4615 0.6568 0.5631 0.069 Uiso 1 1 calc R . .

loop_
_atom_site_aniso_label
_atom_site_aniso_U_11
_atom_site_aniso_U_22
_atom_site_aniso_U_33
_atom_site_aniso_U_23
_atom_site_aniso_U_13
_atom_site_aniso_U_12
Ag1 0.0386(5) 0.0601(6) 0.0643(6) 0.0213(5) -0.0119(4) -0.0103(4)
Ag2 0.0488(5) 0.0319(5) 0.0784(7) -0.0005(4) -0.0137(5) 0.0002(4)
Ag3 0.0504(5) 0.0563(6) 0.0566(6) 0.0175(5) 0.0092(4) -0.0081(4)
Ag4 0.0878(7) 0.0400(5) 0.0687(7) -0.0042(4) -0.0450(6) -0.0049(5)
Ag5 0.0563(6) 0.0338(5) 0.0902(8) 0.0057(5) -0.0156(5) -0.0144(4)
Ag6 0.0440(5) 0.0647(6) 0.0668(7) 0.0296(5) -0.0152(4) -0.0109(4)
Ag7 0.0468(5) 0.0429(5) 0.0562(6) 0.0112(4) -0.0228(4) -0.0038(4)
Ag8 0.0512(5) 0.0525(5) 0.0548(6) 0.0096(4) -0.0275(4) -0.0112(4)
Ag9 0.0413(5) 0.0363(5) 0.0612(6) 0.0004(4) -0.0030(4) -0.0031(4)
Ag10 0.0438(5) 0.0441(5) 0.0552(6) 0.0153(4) -0.0030(4) -0.0126(4)
Ag11 0.0385(5) 0.0444(5) 0.0646(6) -0.0074(4) 0.0001(4) -0.0114(4)
Ag12 0.0436(5) 0.0369(5) 0.0576(6) 0.0009(4) -0.0137(4) -0.0088(4)
C1 0.042(6) 0.032(6) 0.046(7) 0.005(5) -0.014(5) -0.006(5)
C2 0.036(6) 0.041(6) 0.033(6) 0.009(5) -0.009(4) -0.004(5)
C3 0.025(5) 0.039(6) 0.039(6) 0.013(5) -0.006(4) 0.000(4)
C4 0.027(5) 0.034(6) 0.046(6) 0.008(5) -0.012(4) -0.006(4)
O1 0.064(6) 0.052(5) 0.120(8) -0.015(5) 0.018(6) -0.016(5)
O2 0.055(5) 0.048(5) 0.069(6) -0.011(4) -0.010(4) 0.000(4)
C5 0.054(8) 0.047(7) 0.055(8) -0.013(6) -0.014(6) -0.001(6)
C6 0.084(12) 0.070(11) 0.103(14) -0.043(10) 0.013(10) -0.021(9)
F11 0.177(12) 0.071(7) 0.212(15) 0.002(8) 0.053(11) 0.025(7)
F12 0.117(9) 0.231(15) 0.175(12) -0.149(12) 0.002(8) -0.017(9)
F13 0.058(6) 0.118(8) 0.180(10) -0.063(7) 0.033(6) -0.014(5)
O3 0.049(5) 0.050(5) 0.075(6) -0.014(4) -0.010(4) -0.003(4)
O4 0.064(6) 0.062(6) 0.090(7) -0.019(5) -0.021(5) 0.002(5)
C7 0.041(7) 0.058(8) 0.052(8) -0.001(6) -0.004(6) -0.018(6)
C8 0.068(10) 0.062(10) 0.097(12) -0.028(9) -0.017(9) -0.009(8)
F21 0.41(2) 0.067(6) 0.127(9) 0.018(6) -0.083(12) -0.116(10)
F22 0.161(11) 0.105(8) 0.177(11) -0.070(7) -0.084(9) -0.023(7)
F23 0.108(9) 0.158(11) 0.218(13) -0.128(10) 0.032(9) -0.028(8)
O5 0.064(6) 0.049(5) 0.080(6) 0.009(4) -0.004(5) 0.010(4)
O6 0.067(6) 0.048(5) 0.088(7) 0.017(5) 0.002(5) -0.011(4)
C9 0.047(7) 0.030(6) 0.055(8) -0.006(5) -0.016(6) -0.002(5)
C10 0.050(8) 0.040(7) 0.062(9) 0.000(6) -0.012(6) -0.013(6)
F31 0.087(6) 0.061(5) 0.195(10) 0.000(6) -0.037(6) -0.031(5)
F32 0.193(11) 0.065(5) 0.075(6) 0.021(5) -0.016(6) 0.001(6)
F33 0.069(5) 0.043(4) 0.156(8) 0.010(5) 0.002(5) 0.012(4)
O7 0.051(5) 0.068(6) 0.048(5) 0.021(4) -0.017(4) -0.018(4)
O8 0.068(6) 0.079(6) 0.074(6) 0.035(5) -0.034(5) -0.031(5)
C11 0.054(8) 0.048(7) 0.036(7) 0.001(5) -0.008(5) -0.012(6)
C12 0.073(10) 0.081(10) 0.057(9) 0.021(8) -0.006(8) -0.036(8)
F41 0.129(9) 0.181(11) 0.125(9) 0.022(8) 0.058(8) -0.052(8)
F42 0.135(9) 0.155(9) 0.150(10) 0.117(8) -0.075(7) -0.078(7)
F43 0.157(10) 0.104(7) 0.122(8) 0.039(6) -0.049(7) -0.088(7)
O9 0.125(9) 0.087(7) 0.124(9) 0.045(6) -0.070(7) -0.070(7)
O10 0.060(6) 0.050(5) 0.111(8) 0.020(5) -0.005(5) -0.008(4)
C13 0.050(7) 0.033(6) 0.049(7) 0.009(5) -0.010(6) -0.011(5)
C14 0.044(7) 0.050(7) 0.071(9) -0.002(6) -0.006(6) -0.019(6)
F51 0.068(6) 0.077(6) 0.176(10) -0.015(6) -0.034(6) 0.009(5)
F52 0.200(11) 0.077(6) 0.065(6) 0.028(5) 0.002(6) -0.031(6)
F53 0.102(6) 0.049(5) 0.135(8) 0.007(5) -0.039(6) -0.032(4)
O11 0.042(5) 0.071(6) 0.055(5) 0.027(4) -0.005(4) -0.007(4)
O12 0.045(5) 0.056(5) 0.052(5) 0.011(4) -0.007(4) -0.010(4)
C15 0.053(8) 0.045(7) 0.038(7) 0.000(5) -0.009(5) -0.005(6)
C16 0.060(9) 0.077(9) 0.052(8) 0.022(7) -0.023(7) 0.002(7)
F61 0.120(8) 0.167(10) 0.090(7) 0.002(6) -0.080(6) 0.005(7)
F62 0.103(7) 0.101(7) 0.140(9) 0.083(6) -0.021(6) -0.008(6)
F63 0.078(6) 0.088(6) 0.104(7) 0.023(5) 0.006(5) 0.032(5)
O13 0.054(5) 0.095(7) 0.057(6) -0.002(5) -0.023(4) -0.003(5)
O14 0.064(6) 0.080(7) 0.095(7) -0.043(6) -0.022(5) -0.001(5)
C17 0.056(8) 0.051(7) 0.043(7) -0.004(6) 0.002(6) -0.024(6)
C18 0.086(11) 0.075(10) 0.047(9) -0.004(7) -0.021(7) -0.015(8)
F71 0.224(13) 0.134(9) 0.111(8) -0.082(7) -0.088(8) 0.068(9)
F72 0.207(12) 0.143(9) 0.060(6) 0.016(6) -0.036(7) -0.057(9)
F73 0.097(8) 0.199(11) 0.110(8) -0.042(7) -0.041(6) -0.061(8)
O15 0.101(7) 0.059(6) 0.048(5) -0.006(4) -0.017(5) 0.011(5)
O16 0.061(5) 0.052(5) 0.065(6) -0.005(4) 0.000(4) -0.011(4)
C19 0.050(7) 0.055(8) 0.055(8) -0.011(6) -0.013(6) -0.006(6)
C20 0.074(10) 0.074(10) 0.049(9) -0.006(7) -0.002(7) -0.022(8)
F81 0.054(14) 0.17(3) 0.17(3) -0.04(2) 0.026(14) -0.055(18)
F82 0.14(3) 0.15(4) 0.052(13) -0.002(17) 0.019(15) 0.03(2)
F83 0.15(3) 0.075(15) 0.18(3) -0.060(19) 0.08(2) -0.02(2)
F81' 0.15(3) 0.097(17) 0.14(3) 0.026(19) 0.06(2) -0.03(2)
F82' 0.099(17) 0.14(3) 0.106(19) -0.10(2) -0.012(14) 0.023(18)
F83' 0.038(12) 0.18(3) 0.098(16) -0.009(19) 0.013(11) 0.004(14)
N1 0.032(5) 0.048(6) 0.071(7) 0.021(5) -0.014(5) -0.004(4)
N2 0.044(5) 0.040(5) 0.039(6) 0.006(4) -0.002(4) -0.008(4)
O17 0.035(5) 0.039(5) 0.159(10) 0.031(5) 0.003(5) -0.011(4)
O18 0.053(5) 0.057(5) 0.032(4) -0.005(4) -0.009(3) -0.005(4)
C21 0.050(8) 0.056(8) 0.067(9) 0.023(7) -0.010(6) -0.013(6)
C22 0.054(7) 0.053(7) 0.051(8) -0.003(6) -0.002(6) -0.012(6)
C23 0.050(7) 0.044(6) 0.044(7) 0.009(5) -0.022(5) -0.023(5)
C24 0.058(8) 0.050(7) 0.048(7) 0.014(6) -0.004(6) -0.016(6)
C25 0.040(7) 0.051(7) 0.075(9) 0.014(6) -0.005(6) -0.007(6)
C26 0.099(11) 0.046(7) 0.045(8) 0.008(6) -0.013(7) -0.027(7)
C27 0.083(9) 0.043(7) 0.052(8) 0.002(6) -0.021(7) 0.003(6)
C28 0.062(7) 0.028(6) 0.042(7) 0.005(5) -0.010(5) 0.001(5)
C29 0.099(11) 0.061(8) 0.036(8) 0.018(6) -0.005(7) -0.023(8)
C30 0.070(9) 0.055(8) 0.061(9) 0.010(6) -0.006(7) -0.038(7)
C31 0.064(8) 0.057(8) 0.056(8) 0.009(6) -0.002(6) -0.032(6)
C32 0.066(8) 0.056(7) 0.044(8) 0.004(6) -0.013(6) -0.024(6)
N3 0.036(5) 0.040(5) 0.044(6) -0.003(4) -0.007(4) -0.002(4)
N4 0.034(5) 0.038(5) 0.060(6) 0.012(4) -0.018(4) -0.007(4)
O19 0.050(5) 0.056(5) 0.040(5) 0.000(4) -0.005(4) 0.006(4)
O20 0.057(5) 0.030(4) 0.130(8) 0.022(5) -0.050(5) -0.007(4)
C33 0.084(10) 0.049(7) 0.054(9) 0.018(6) -0.002(7) 0.026(7)
C34 0.102(11) 0.062(8) 0.043(8) 0.026(7) -0.008(7) 0.007(8)
C35 0.060(8) 0.041(6) 0.048(7) -0.002(5) -0.001(6) -0.022(6)
C36 0.044(7) 0.087(10) 0.057(9) 0.003(7) 0.004(6) 0.014(7)
C37 0.060(8) 0.077(9) 0.043(8) 0.004(6) -0.008(6) 0.010(7)
C38 0.090(10) 0.051(7) 0.039(7) 0.003(6) 0.002(7) -0.007(7)
C39 0.064(8) 0.038(6) 0.062(8) -0.001(6) 0.025(6) 0.003(6)
C40 0.045(7) 0.042(7) 0.054(8) 0.012(6) 0.007(6) -0.003(5)
C41 0.056(7) 0.046(7) 0.050(8) 0.004(6) -0.005(6) -0.008(6)
C42 0.044(7) 0.049(7) 0.051(7) 0.010(6) -0.014(5) -0.004(5)
C43 0.039(7) 0.061(8) 0.065(8) 0.011(6) -0.016(6) -0.010(6)
C44 0.051(7) 0.058(8) 0.064(9) 0.026(7) -0.016(6) -0.015(6)

loop_
_atom_type_symbol
_atom_type_description
_atom_type_scat_dispersion_real
_atom_type_scat_dispersion_imag
_atom_type_scat_source
C C 0.0033 0.0016 'International Tables Vol C Tables 4.2.6.8 and 6.1.1.4'
H H 0.0000 0.0000 'International Tables Vol C Tables 4.2.6.8 and 6.1.1.4'
N N 0.0061 0.0033 'International Tables Vol C Tables 4.2.6.8 and 6.1.1.4'
O O 0.0106 0.0060 'International Tables Vol C Tables 4.2.6.8 and 6.1.1.4'
F F 0.0171 0.0103 'International Tables Vol C Tables 4.2.6.8 and 6.1.1.4'
Ag Ag -0.8971 1.1015 'International Tables Vol C Tables 4.2.6.8 and 6.1.1.4'

loop_
_geom_angle_atom_site_label_1
_geom_angle_atom_site_label_2
_geom_angle_atom_site_label_3
_geom_angle
_geom_angle_site_symmetry_1
_geom_angle_site_symmetry_3
_geom_angle_publ_flag
O12 Ag1 C1 136.6(3) . . ?
O12 Ag1 O19 128.0(3) . . ?
C1 Ag1 O19 95.4(3) . . ?
O12 Ag1 O20 92.2(3) . 2_566 ?
C1 Ag1 O20 97.7(3) . 2_566 ?
O19 Ag1 O20 78.2(3) . 2_566 ?
O12 Ag1 Ag3 85.43(19) . . ?
C1 Ag1 Ag3 57.4(3) . . ?
O19 Ag1 Ag3 136.99(19) . . ?
O20 Ag1 Ag3 133.0(2) 2_566 . ?
O12 Ag1 Ag2 99.9(2) . . ?
C1 Ag1 Ag2 48.0(2) . . ?
O19 Ag1 Ag2 121.41(19) . . ?
O20 Ag1 Ag2 67.1(2) 2_566 . ?
Ag3 Ag1 Ag2 67.19(4) . . ?
C1 Ag2 O5 144.8(4) . . ?
C1 Ag2 O4 129.7(4) . . ?
O5 Ag2 O4 84.3(3) . . ?
C1 Ag2 Ag1 53.2(3) . . ?
O5 Ag2 Ag1 95.6(2) . . ?
O4 Ag2 Ag1 141.7(2) . . ?
C1 Ag2 Ag4 54.9(3) . . ?
O5 Ag2 Ag4 152.7(3) . . ?
O4 Ag2 Ag4 75.4(2) . . ?
Ag1 Ag2 Ag4 89.46(4) . . ?
C1 Ag2 Ag3 52.6(3) . . ?
O5 Ag2 Ag3 98.4(3) . . ?
O4 Ag2 Ag3 162.2(2) . . ?
Ag1 Ag2 Ag3 55.83(3) . . ?
Ag4 Ag2 Ag3 106.59(3) . . ?
C1 Ag2 Ag12 104.7(3) . . ?
O5 Ag2 Ag12 74.1(2) . . ?
O4 Ag2 Ag12 98.1(2) . . ?
Ag1 Ag2 Ag12 118.75(4) . . ?
Ag4 Ag2 Ag12 126.22(4) . . ?
Ag3 Ag2 Ag12 66.10(3) . . ?
O15 Ag3 O11 90.3(3) . . ?
O15 Ag3 C3 139.2(4) . . ?
O11 Ag3 C3 92.2(3) . . ?
O15 Ag3 C1 96.6(3) . . ?
O11 Ag3 C1 122.4(3) . . ?
C3 Ag3 C1 115.8(3) . . ?
O15 Ag3 C4 118.3(3) . . ?
O11 Ag3 C4 114.9(3) . . ?
C3 Ag3 C4 28.3(3) . . ?
C1 Ag3 C4 111.3(3) . . ?
O15 Ag3 Ag1 68.9(3) . . ?
O11 Ag3 Ag1 79.36(19) . . ?
C3 Ag3 Ag1 151.2(3) . . ?
C1 Ag3 Ag1 51.5(2) . . ?
C4 Ag3 Ag1 162.8(2) . . ?
O15 Ag3 Ag8 133.3(2) . . ?
O11 Ag3 Ag8 136.4(2) . . ?
C3 Ag3 Ag8 57.3(2) . . ?
C1 Ag3 Ag8 61.2(2) . . ?
C4 Ag3 Ag8 51.5(2) . . ?
Ag1 Ag3 Ag8 111.71(4) . . ?
O15 Ag3 Ag9 78.3(2) . . ?
O11 Ag3 Ag9 140.7(2) . . ?
C3 Ag3 Ag9 74.2(2) . . ?
C1 Ag3 Ag9 96.3(2) . . ?
C4 Ag3 Ag9 46.0(2) . . ?
Ag1 Ag3 Ag9 128.39(4) . . ?
Ag8 Ag3 Ag9 65.43(3) . . ?
O15 Ag3 Ag2 125.3(3) . . ?
O11 Ag3 Ag2 87.6(2) . . ?
C3 Ag3 Ag2 95.5(3) . . ?
C1 Ag3 Ag2 43.3(2) . . ?
C4 Ag3 Ag2 111.9(2) . . ?
Ag1 Ag3 Ag2 56.98(3) . . ?
Ag8 Ag3 Ag2 67.73(3) . . ?
Ag9 Ag3 Ag2 129.57(4) . . ?
O15 Ag3 Ag7 121.2(2) . . ?
O11 Ag3 Ag7 51.29(18) . . ?
C3 Ag3 Ag7 41.6(2) . . ?
C1 Ag3 Ag7 139.9(2) . . ?
C4 Ag3 Ag7 64.2(2) . . ?
Ag1 Ag3 Ag7 127.36(4) . . ?
Ag8 Ag3 Ag7 96.11(3) . . ?
Ag9 Ag3 Ag7 103.48(3) . . ?
Ag2 Ag3 Ag7 98.98(3) . . ?
O3 Ag4 O18 102.6(3) . 1_455 ?
O3 Ag4 C1 129.0(3) . . ?
O18 Ag4 C1 121.3(3) 1_455 . ?
O3 Ag4 C2 156.3(3) . . ?
O18 Ag4 C2 94.7(3) 1_455 . ?
C1 Ag4 C2 28.4(3) . . ?
O3 Ag4 Ag2 83.7(2) . . ?
O18 Ag4 Ag2 140.77(18) 1_455 . ?
C1 Ag4 Ag2 46.2(2) . . ?
C2 Ag4 Ag2 72.7(2) . . ?
O3 Ag4 Ag11 139.9(2) . 1_455 ?
O18 Ag4 Ag11 98.42(18) 1_455 1_455 ?
C1 Ag4 Ag11 61.1(2) . 1_455 ?
C2 Ag4 Ag11 50.4(2) . 1_455 ?
Ag2 Ag4 Ag11 100.84(4) . 1_455 ?
O3 Ag4 Ag7 77.1(2) . 1_455 ?
O18 Ag4 Ag7 136.14(18) 1_455 1_455 ?
C1 Ag4 Ag7 86.7(2) . 1_455 ?
C2 Ag4 Ag7 101.4(2) . 1_455 ?
Ag2 Ag4 Ag7 83.09(3) . 1_455 ?
Ag11 Ag4 Ag7 64.20(3) 1_455 1_455 ?
O3 Ag4 Ag6 141.9(2) . . ?
O18 Ag4 Ag6 51.52(19) 1_455 . ?
C1 Ag4 Ag6 69.9(2) . . ?
C2 Ag4 Ag6 45.5(2) . . ?
Ag2 Ag4 Ag6 100.56(4) . . ?
Ag11 Ag4 Ag6 77.02(3) 1_455 . ?
Ag7 Ag4 Ag6 140.95(4) 1_455 . ?
C2 Ag5 O9 127.5(4) . . ?
C2 Ag5 O1 137.7(3) . 1_455 ?
O9 Ag5 O1 91.9(4) . 1_455 ?
C2 Ag5 Ag6 52.0(3) . . ?
O9 Ag5 Ag6 82.2(3) . . ?
O1 Ag5 Ag6 135.5(3) 1_455 . ?
C2 Ag5 Ag11 54.6(3) . 1_455 ?
O9 Ag5 Ag11 155.9(3) . 1_455 ?
O1 Ag5 Ag11 83.2(2) 1_455 1_455 ?
Ag6 Ag5 Ag11 84.94(4) . 1_455 ?
C2 Ag5 Ag9 85.1(3) . . ?
O9 Ag5 Ag9 70.2(3) . . ?
O1 Ag5 Ag9 127.8(3) 1_455 . ?
Ag6 Ag5 Ag9 91.46(4) . . ?
Ag11 Ag5 Ag9 130.61(4) 1_455 . ?
O7 Ag6 C2 146.9(3) . . ?
O7 Ag6 O17 92.5(3) . 2_675 ?
C2 Ag6 O17 108.6(3) . 2_675 ?
O7 Ag6 O18 112.4(3) . 1_455 ?
C2 Ag6 O18 97.6(3) . 1_455 ?
O17 Ag6 O18 76.0(3) 2_675 1_455 ?
O7 Ag6 Ag5 117.2(2) . . ?
C2 Ag6 Ag5 49.4(3) . . ?
O17 Ag6 Ag5 74.8(3) 2_675 . ?
O18 Ag6 Ag5 122.59(16) 1_455 . ?
O7 Ag6 Ag8 89.0(2) . . ?
C2 Ag6 Ag8 63.3(2) . . ?
O17 Ag6 Ag8 162.4(3) 2_675 . ?
O18 Ag6 Ag8 119.51(17) 1_455 . ?
Ag5 Ag6 Ag8 88.88(4) . . ?
O7 Ag6 Ag4 147.2(2) . . ?
C2 Ag6 Ag4 52.2(3) . . ?
O17 Ag6 Ag4 104.09(17) 2_675 . ?
O18 Ag6 Ag4 47.80(16) 1_455 . ?
Ag5 Ag6 Ag4 94.59(4) . . ?
Ag8 Ag6 Ag4 83.48(3) . . ?
O20 Ag7 C3 155.3(3) 2_666 . ?
O20 Ag7 O11 113.7(3) 2_666 . ?
C3 Ag7 O11 90.9(3) . . ?
O20 Ag7 Ag12 128.6(2) 2_666 . ?
C3 Ag7 Ag12 49.2(3) . . ?
O11 Ag7 Ag12 89.23(19) . . ?
O20 Ag7 Ag4 94.4(2) 2_666 1_655 ?
C3 Ag7 Ag4 60.9(2) . 1_655 ?
O11 Ag7 Ag4 151.77(16) . 1_655 ?
Ag12 Ag7 Ag4 73.92(3) . 1_655 ?
O20 Ag7 Ag11 108.2(2) 2_666 . ?
C3 Ag7 Ag11 59.2(3) . . ?
O11 Ag7 Ag11 108.99(18) . . ?
Ag12 Ag7 Ag11 106.08(3) . . ?
Ag4 Ag7 Ag11 56.82(3) 1_655 . ?
O20 Ag7 Ag3 156.5(3) 2_666 . ?
C3 Ag7 Ag3 47.2(2) . . ?
O11 Ag7 Ag3 44.37(16) . . ?
Ag12 Ag7 Ag3 67.69(3) . . ?
Ag4 Ag7 Ag3 107.50(3) 1_655 . ?
Ag11 Ag7 Ag3 78.25(3) . . ?
O14 Ag8 O8 98.9(3) . . ?
O14 Ag8 C4 150.9(3) . . ?
O8 Ag8 C4 86.9(3) . . ?
O14 Ag8 C3 125.6(3) . . ?
O8 Ag8 C3 106.0(3) . . ?
C4 Ag8 C3 27.6(3) . . ?
O14 Ag8 Ag6 73.6(2) . . ?
O8 Ag8 Ag6 73.8(2) . . ?
C4 Ag8 Ag6 134.9(2) . . ?
C3 Ag8 Ag6 159.7(2) . . ?
O14 Ag8 Ag3 126.4(3) . . ?
O8 Ag8 Ag3 134.7(2) . . ?
C4 Ag8 Ag3 55.2(2) . . ?
C3 Ag8 Ag3 51.5(2) . . ?
Ag6 Ag8 Ag3 113.82(4) . . ?
O14 Ag8 Ag12 80.8(2) . . ?
O8 Ag8 Ag12 124.6(2) . . ?
C4 Ag8 Ag12 72.6(2) . . ?
C3 Ag8 Ag12 45.3(2) . . ?
Ag6 Ag8 Ag12 150.91(4) . . ?
Ag3 Ag8 Ag12 71.03(3) . . ?
O14 Ag8 Ag9 165.6(2) . . ?
O8 Ag8 Ag9 76.9(2) . . ?
C4 Ag8 Ag9 43.4(2) . . ?
C3 Ag8 Ag9 68.7(2) . . ?
Ag6 Ag8 Ag9 91.95(4) . . ?
Ag3 Ag8 Ag9 58.77(3) . . ?
Ag12 Ag8 Ag9 113.04(3) . . ?
C4 Ag9 O10 136.5(3) . . ?
C4 Ag9 O16 132.1(3) . . ?
O10 Ag9 O16 91.2(3) . . ?
C4 Ag9 Ag10 49.8(2) . . ?
O10 Ag9 Ag10 86.9(2) . . ?
O16 Ag9 Ag10 178.1(2) . . ?
C4 Ag9 Ag3 54.6(2) . . ?
O10 Ag9 Ag3 162.5(2) . . ?
O16 Ag9 Ag3 78.2(2) . . ?
Ag10 Ag9 Ag3 103.76(3) . . ?
C4 Ag9 Ag8 48.0(3) . . ?
O10 Ag9 Ag8 118.3(3) . . ?
O16 Ag9 Ag8 113.3(2) . . ?
Ag10 Ag9 Ag8 67.93(3) . . ?
Ag3 Ag9 Ag8 55.80(3) . . ?
C4 Ag9 Ag5 120.9(3) . . ?
O10 Ag9 Ag5 79.2(2) . . ?
O16 Ag9 Ag5 52.2(2) . . ?
Ag10 Ag9 Ag5 127.59(4) . . ?
Ag3 Ag9 Ag5 83.34(3) . . ?
Ag8 Ag9 Ag5 75.10(3) . . ?
O17 Ag10 C4 151.4(4) 2_775 . ?
O17 Ag10 O8 120.4(3) 2_775 . ?
C4 Ag10 O8 88.2(3) . . ?
O17 Ag10 O18 79.1(3) 2_775 . ?
C4 Ag10 O18 99.5(3) . . ?
O8 Ag10 O18 94.7(3) . . ?
O17 Ag10 Ag9 128.4(3) 2_775 . ?
C4 Ag10 Ag9 49.9(3) . . ?
O8 Ag10 Ag9 82.7(2) . . ?
O18 Ag10 Ag9 149.26(17) . . ?
O17 Ag10 Ag11 98.0(3) 2_775 . ?
C4 Ag10 Ag11 53.4(3) . . ?
O8 Ag10 Ag11 141.51(18) . . ?
O18 Ag10 Ag11 94.04(16) . . ?
Ag9 Ag10 Ag11 71.06(3) . . ?
O2 Ag11 C2 128.8(3) . 1_655 ?
O2 Ag11 O19 98.6(3) . 1_655 ?
C2 Ag11 O19 105.3(3) 1_655 1_655 ?
O2 Ag11 C4 92.2(3) . . ?
C2 Ag11 C4 121.1(3) 1_655 . ?
O19 Ag11 C4 107.7(3) 1_655 . ?
O2 Ag11 Ag5 80.9(2) . 1_655 ?
C2 Ag11 Ag5 48.0(2) 1_655 1_655 ?
O19 Ag11 Ag5 120.8(2) 1_655 1_655 ?
C4 Ag11 Ag5 131.5(2) . 1_655 ?
O2 Ag11 Ag4 157.1(2) . 1_655 ?
C2 Ag11 Ag4 54.0(3) 1_655 1_655 ?
O19 Ag11 Ag4 102.06(17) 1_655 1_655 ?
C4 Ag11 Ag4 72.2(2) . 1_655 ?
Ag5 Ag11 Ag4 96.76(4) 1_655 1_655 ?
O2 Ag11 Ag10 86.2(2) . . ?
C2 Ag11 Ag10 91.0(2) 1_655 . ?
O19 Ag11 Ag10 153.8(2) 1_655 . ?
C4 Ag11 Ag10 46.1(2) . . ?
Ag5 Ag11 Ag10 85.42(3) 1_655 . ?
Ag4 Ag11 Ag10 70.90(3) 1_655 . ?
O2 Ag11 Ag7 130.3(2) . . ?
C2 Ag11 Ag7 99.9(2) 1_655 . ?
O19 Ag11 Ag7 53.45(19) 1_655 . ?
C4 Ag11 Ag7 65.8(2) . . ?
Ag5 Ag11 Ag7 147.24(4) 1_655 . ?
Ag4 Ag11 Ag7 58.97(3) 1_655 . ?
Ag10 Ag11 Ag7 104.21(4) . . ?
C3 Ag12 O6 135.9(3) . . ?
C3 Ag12 O13 125.9(3) . . ?
O6 Ag12 O13 97.7(3) . . ?
C3 Ag12 Ag7 48.9(2) . . ?
O6 Ag12 Ag7 89.6(3) . . ?
O13 Ag12 Ag7 168.2(2) . . ?
C3 Ag12 Ag8 57.3(2) . . ?
O6 Ag12 Ag8 143.4(2) . . ?
O13 Ag12 Ag8 75.8(2) . . ?
Ag7 Ag12 Ag8 103.74(3) . . ?
C3 Ag12 Ag2 98.4(2) . . ?
O6 Ag12 Ag2 77.8(2) . . ?
O13 Ag12 Ag2 83.7(2) . . ?
Ag7 Ag12 Ag2 107.03(4) . . ?
Ag8 Ag12 Ag2 65.78(3) . . ?
C2 C1 Ag2 146.2(9) . . ?
C2 C1 Ag1 134.2(9) . . ?
Ag2 C1 Ag1 78.7(3) . . ?
C2 C1 Ag4 78.2(7) . . ?
Ag2 C1 Ag4 78.9(3) . . ?
Ag1 C1 Ag4 117.0(4) . . ?
C2 C1 Ag3 110.9(8) . . ?
Ag2 C1 Ag3 84.1(3) . . ?
Ag1 C1 Ag3 71.1(3) . . ?
Ag4 C1 Ag3 158.9(5) . . ?
C1 C2 Ag5 141.3(9) . . ?
C1 C2 Ag6 136.7(9) . . ?
Ag5 C2 Ag6 78.6(3) . . ?
C1 C2 Ag11 97.3(7) . 1_455 ?
Ag5 C2 Ag11 77.3(3) . 1_455 ?
Ag6 C2 Ag11 110.8(4) . 1_455 ?
C1 C2 Ag4 73.4(7) . . ?
Ag5 C2 Ag4 138.5(4) . . ?
Ag6 C2 Ag4 82.3(3) . . ?
Ag11 C2 Ag4 75.7(3) 1_455 . ?
C4 C3 Ag7 134.6(9) . . ?
C4 C3 Ag12 143.0(9) . . ?
Ag7 C3 Ag12 81.9(3) . . ?
C4 C3 Ag3 80.0(6) . . ?
Ag7 C3 Ag3 91.2(3) . . ?
Ag12 C3 Ag3 96.8(4) . . ?
C4 C3 Ag8 66.6(6) . . ?
Ag7 C3 Ag8 150.9(5) . . ?
Ag12 C3 Ag8 77.5(3) . . ?
Ag3 C3 Ag8 71.2(2) . . ?
C3 C4 Ag10 128.6(8) . . ?
C3 C4 Ag9 151.0(8) . . ?
Ag10 C4 Ag9 80.2(3) . . ?
C3 C4 Ag8 85.8(7) . . ?
Ag10 C4 Ag8 95.3(4) . . ?
Ag9 C4 Ag8 88.6(3) . . ?
C3 C4 Ag11 94.3(7) . . ?
Ag10 C4 Ag11 80.5(3) . . ?
Ag9 C4 Ag11 93.7(4) . . ?
Ag8 C4 Ag11 174.8(4) . . ?
C3 C4 Ag3 71.7(6) . . ?
Ag10 C4 Ag3 156.9(4) . . ?
Ag9 C4 Ag3 79.4(3) . . ?
Ag8 C4 Ag3 73.3(3) . . ?
Ag11 C4 Ag3 111.8(4) . . ?
C5 O1 Ag5 122.5(8) . 1_655 ?
C5 O2 Ag11 124.7(8) . . ?
O2 C5 O1 128.6(11) . . ?
O2 C5 C6 116.1(12) . . ?
O1 C5 C6 115.3(12) . . ?
F13 C6 F12 106.9(15) . . ?
F13 C6 F11 109.3(16) . . ?
F12 C6 F11 103.6(16) . . ?
F13 C6 C5 114.8(13) . . ?
F12 C6 C5 110.4(15) . . ?
F11 C6 C5 111.2(14) . . ?
C7 O3 Ag4 118.6(8) . . ?
C7 O4 Ag2 123.7(8) . . ?
O4 C7 O3 130.5(12) . . ?
O4 C7 C8 113.8(12) . . ?
O3 C7 C8 115.7(12) . . ?
F23 C8 F21 110.6(15) . . ?
F23 C8 F22 102.7(15) . . ?
F21 C8 F22 103.7(15) . . ?
F23 C8 C7 115.8(14) . . ?
F21 C8 C7 111.6(13) . . ?
F22 C8 C7 111.4(12) . . ?
C9 O5 Ag2 127.6(8) . . ?
C9 O6 Ag12 123.5(7) . . ?
O6 C9 O5 129.1(10) . . ?
O6 C9 C10 117.5(10) . . ?
O5 C9 C10 113.4(11) . . ?
F33 C10 F32 107.2(11) . . ?
F33 C10 F31 105.9(10) . . ?
F32 C10 F31 104.5(11) . . ?
F33 C10 C9 114.2(10) . . ?
F32 C10 C9 112.8(10) . . ?
F31 C10 C9 111.6(10) . . ?
C11 O7 Ag6 114.4(7) . . ?
C11 O8 Ag8 129.1(8) . . ?
C11 O8 Ag10 136.4(8) . . ?
Ag8 O8 Ag10 89.1(3) . . ?
O7 C11 O8 128.7(11) . . ?
O7 C11 C12 116.1(11) . . ?
O8 C11 C12 115.2(11) . . ?
F41 C12 F42 107.7(13) . . ?
F41 C12 F43 104.1(13) . . ?
F42 C12 F43 105.6(13) . . ?
F41 C12 C11 113.5(12) . . ?
F42 C12 C11 115.1(12) . . ?
F43 C12 C11 110.1(11) . . ?
C13 O9 Ag5 129.7(8) . . ?
C13 O10 Ag9 119.3(8) . . ?
O9 C13 O10 130.8(11) . . ?
O9 C13 C14 113.7(11) . . ?
O10 C13 C14 115.4(11) . . ?
F51 C14 F52 106.3(12) . . ?
F51 C14 F53 105.9(11) . . ?
F52 C14 F53 107.3(10) . . ?
F51 C14 C13 112.5(10) . . ?
F52 C14 C13 111.2(10) . . ?
F53 C14 C13 113.2(11) . . ?
C15 O11 Ag3 124.9(7) . . ?
C15 O11 Ag7 148.7(7) . . ?
Ag3 O11 Ag7 84.3(2) . . ?
C15 O12 Ag1 119.0(7) . . ?
O12 C15 O11 128.9(10) . . ?
O12 C15 C16 117.2(10) . . ?
O11 C15 C16 113.8(11) . . ?
F61 C16 F63 107.1(12) . . ?
F61 C16 F62 106.7(12) . . ?
F63 C16 F62 106.3(12) . . ?
F61 C16 C15 110.4(12) . . ?
F63 C16 C15 113.4(10) . . ?
F62 C16 C15 112.6(11) . . ?
C17 O13 Ag12 124.5(8) . . ?
C17 O14 Ag8 119.1(8) . . ?
O13 C17 O14 129.2(12) . . ?
O13 C17 C18 116.6(12) . . ?
O14 C17 C18 114.1(12) . . ?
F71 C18 F72 104.6(13) . . ?
F71 C18 F73 108.8(14) . . ?
F72 C18 F73 103.2(13) . . ?
F71 C18 C17 115.2(12) . . ?
F72 C18 C17 111.4(13) . . ?
F73 C18 C17 112.7(12) . . ?
C19 O15 Ag3 121.2(7) . . ?
C19 O16 Ag9 120.1(7) . . ?
O15 C19 O16 131.2(10) . . ?
O15 C19 C20 112.8(11) . . ?
O16 C19 C20 115.9(10) . . ?
F83' C20 F83 59.1(12) . . ?
F83' C20 F82 132.2(16) . . ?
F83 C20 F82 105.3(11) . . ?
F83' C20 F81' 105.5(11) . . ?
F83 C20 F81' 128(2) . . ?
F82 C20 F81' 45.3(13) . . ?
F83' C20 F82' 105.2(11) . . ?
F83 C20 F82' 48.2(13) . . ?
F82 C20 F82' 63.6(14) . . ?
F81' C20 F82' 105.0(12) . . ?
F83' C20 F81 49.8(11) . . ?
F83 C20 F81 105.3(12) . . ?
F82 C20 F81 105.2(11) . . ?
F81' C20 F81 62.1(12) . . ?
F82' C20 F81 137.3(17) . . ?
F83' C20 C19 114.5(12) . . ?
F83 C20 C19 116.7(13) . . ?
F82 C20 C19 112.6(14) . . ?
F81' C20 C19 114.5(16) . . ?
F82' C20 C19 111.2(13) . . ?
F81 C20 C19 110.9(14) . . ?
C25 N1 C21 120.2(10) . . ?
C25 N1 O17 119.5(10) . . ?
C21 N1 O17 120.3(9) . . ?
C30 N2 C31 120.2(10) . . ?
C30 N2 O18 118.9(10) . . ?
C31 N2 O18 120.9(9) . . ?
N1 O17 Ag10 129.2(6) . 2_775 ?
N1 O17 Ag6 134.2(6) . 2_675 ?
Ag10 O17 Ag6 95.7(3) 2_775 2_675 ?
N2 O18 Ag4 125.2(6) . 1_655 ?
N2 O18 Ag6 131.3(6) . 1_655 ?
Ag4 O18 Ag6 80.7(2) 1_655 1_655 ?
N2 O18 Ag10 128.0(6) . . ?
Ag4 O18 Ag10 91.3(2) 1_655 . ?
Ag6 O18 Ag10 85.3(2) 1_655 . ?
N1 C21 C22 120.0(11) . . ?
C21 C22 C23 120.5(11) . . ?
C24 C23 C22 117.3(10) . . ?
C24 C23 C26 122.2(10) . . ?
C22 C23 C26 120.4(11) . . ?
C23 C24 C25 120.2(10) . . ?
N1 C25 C24 121.7(11) . . ?
C23 C26 C27 111.2(10) . . ?
C28 C27 C26 113.2(10) . . ?
C32 C28 C29 116.9(11) . . ?
C32 C28 C27 121.7(11) . . ?
C29 C28 C27 121.4(10) . . ?
C28 C29 C30 121.5(10) . . ?
N2 C30 C29 119.6(11) . . ?
N2 C31 C32 121.0(11) . . ?
C31 C32 C28 120.7(12) . . ?
C33 N3 C37 119.2(10) . . ?
C33 N3 O19 121.7(9) . . ?
C37 N3 O19 119.1(9) . . ?
C43 N4 C42 120.9(10) . . ?
C43 N4 O20 118.3(10) . . ?
C42 N4 O20 120.8(9) . . ?
N3 O19 Ag1 125.4(6) . . ?
N3 O19 Ag11 128.5(5) . 1_455 ?
Ag1 O19 Ag11 95.1(3) . 1_455 ?
N4 O20 Ag7 126.4(6) . 2_666 ?
N4 O20 Ag1 136.5(6) . 2_566 ?
Ag7 O20 Ag1 96.6(3) 2_666 2_566 ?
N3 C33 C34 121.8(11) . . ?
C33 C34 C35 121.7(11) . . ?
C36 C35 C34 114.0(11) . . ?
C36 C35 C38 122.9(11) . . ?
C34 C35 C38 123.1(11) . . ?
C35 C36 C37 123.2(11) . . ?
N3 C37 C36 120.1(11) . . ?
C35 C38 C39 113.7(11) . . ?
C40 C39 C38 112.5(10) . . ?
C41 C40 C44 116.5(10) . . ?
C41 C40 C39 121.5(12) . . ?
C44 C40 C39 122.0(12) . . ?
C40 C41 C42 120.2(12) . . ?
N4 C42 C41 121.4(11) . . ?
N4 C43 C44 118.7(12) . . ?
C40 C44 C43 122.2(12) . . ?

loop_
_geom_bond_atom_site_label_1
_geom_bond_atom_site_label_2
_geom_bond_distance
_geom_bond_site_symmetry_2
_geom_bond_publ_flag
Ag1 O12 2.279(7) . ?
Ag1 C1 2.335(10) . ?
Ag1 O19 2.355(7) . ?
Ag1 O20 2.538(8) 2_566 ?
Ag1 Ag3 2.8211(12) . ?
Ag1 Ag2 2.8588(14) . ?
Ag2 C1 2.168(10) . ?
Ag2 O5 2.214(8) . ?
Ag2 O4 2.371(9) . ?
Ag2 Ag4 2.9481(13) . ?
Ag2 Ag3 3.1429(15) . ?
Ag2 Ag12 3.2123(13) . ?
Ag3 O15 2.316(8) . ?
Ag3 O11 2.324(7) . ?
Ag3 C3 2.427(9) . ?
Ag3 C1 2.511(10) . ?
Ag3 C4 2.518(9) . ?
Ag3 Ag8 2.9370(13) . ?
Ag3 Ag9 3.0364(12) . ?
Ag3 Ag7 3.3074(12) . ?
Ag4 O3 2.246(8) . ?
Ag4 O18 2.364(7) 1_455 ?
Ag4 C1 2.458(11) . ?
Ag4 C2 2.511(11) . ?
Ag4 Ag11 3.0085(13) 1_455 ?
Ag4 Ag7 3.0803(14) 1_455 ?
Ag4 Ag6 3.1485(14) . ?
Ag5 C2 2.181(10) . ?
Ag5 O9 2.265(9) . ?
Ag5 O1 2.280(9) 1_455 ?
Ag5 Ag6 2.8175(15) . ?
Ag5 Ag11 2.8621(12) 1_455 ?
Ag5 Ag9 3.2851(13) . ?
Ag6 O7 2.264(7) . ?
Ag6 C2 2.265(9) . ?
Ag6 O17 2.408(8) 2_675 ?
Ag6 O18 2.498(8) 1_455 ?
Ag6 Ag8 2.8536(12) . ?
Ag7 O20 2.180(7) 2_666 ?
Ag7 C3 2.195(9) . ?
Ag7 O11 2.593(7) . ?
Ag7 Ag12 2.8837(13) . ?
Ag7 Ag4 3.0803(14) 1_655 ?
Ag7 Ag11 3.2364(12) . ?
Ag8 O14 2.270(9) . ?
Ag8 O8 2.374(8) . ?
Ag8 C4 2.401(10) . ?
Ag8 C3 2.610(10) . ?
Ag8 Ag12 3.0283(12) . ?
Ag8 Ag9 3.2296(13) . ?
Ag9 C4 2.220(10) . ?
Ag9 O10 2.279(8) . ?
Ag9 O16 2.369(8) . ?
Ag9 Ag10 2.8586(12) . ?
Ag10 O17 2.186(7) 2_775 ?
Ag10 C4 2.217(9) . ?
Ag10 O8 2.494(9) . ?
Ag10 O18 2.536(7) . ?
Ag10 Ag11 3.0341(13) . ?
Ag11 O2 2.297(7) . ?
Ag11 C2 2.392(10) 1_655 ?
Ag11 O19 2.460(7) 1_655 ?
Ag11 C4 2.470(10) . ?
Ag11 Ag5 2.8621(12) 1_655 ?
Ag11 Ag4 3.0085(13) 1_655 ?
Ag12 C3 2.203(11) . ?
Ag12 O6 2.253(8) . ?
Ag12 O13 2.333(8) . ?
C1 C2 1.220(13) . ?
C2 Ag11 2.392(10) 1_455 ?
C3 C4 1.213(13) . ?
O1 C5 1.237(14) . ?
O1 Ag5 2.280(9) 1_655 ?
O2 C5 1.233(14) . ?
C5 C6 1.539(18) . ?
C6 F13 1.269(17) . ?
C6 F12 1.29(2) . ?
C6 F11 1.304(19) . ?
O3 C7 1.229(13) . ?
O4 C7 1.216(14) . ?
C7 C8 1.546(18) . ?
C8 F23 1.240(16) . ?
C8 F21 1.282(17) . ?
C8 F22 1.337(17) . ?
O5 C9 1.233(12) . ?
O6 C9 1.214(13) . ?
C9 C10 1.522(15) . ?
C10 F33 1.295(13) . ?
C10 F32 1.306(13) . ?
C10 F31 1.309(14) . ?
O7 C11 1.217(13) . ?
O8 C11 1.242(13) . ?
C11 C12 1.532(16) . ?
C12 F41 1.281(16) . ?
C12 F42 1.282(15) . ?
C12 F43 1.325(16) . ?
O9 C13 1.191(14) . ?
O10 C13 1.219(13) . ?
C13 C14 1.550(15) . ?
C14 F51 1.292(13) . ?
C14 F52 1.308(14) . ?
C14 F53 1.318(14) . ?
O11 C15 1.243(12) . ?
O12 C15 1.236(13) . ?
C15 C16 1.506(15) . ?
C16 F61 1.314(16) . ?
C16 F63 1.318(14) . ?
C16 F62 1.325(16) . ?
O13 C17 1.231(14) . ?
O14 C17 1.247(13) . ?
C17 C18 1.521(17) . ?
C18 F71 1.253(15) . ?
C18 F72 1.280(15) . ?
C18 F73 1.296(16) . ?
O15 C19 1.225(13) . ?
O16 C19 1.232(13) . ?
C19 C20 1.519(9) . ?
C20 F83' 1.309(9) . ?
C20 F83 1.309(9) . ?
C20 F82 1.311(10) . ?
C20 F81' 1.312(9) . ?
C20 F82' 1.313(9) . ?
C20 F81 1.317(9) . ?
N1 C25 1.320(13) . ?
N1 C21 1.328(15) . ?
N1 O17 1.347(11) . ?
N2 C30 1.329(13) . ?
N2 C31 1.334(14) . ?
N2 O18 1.356(11) . ?
O17 Ag10 2.186(7) 2_775 ?
O17 Ag6 2.408(7) 2_675 ?
O18 Ag4 2.364(7) 1_655 ?
O18 Ag6 2.498(8) 1_655 ?
C21 C22 1.384(15) . ?
C22 C23 1.388(14) . ?
C23 C24 1.353(15) . ?
C23 C26 1.505(15) . ?
C24 C25 1.379(15) . ?
C26 C27 1.557(17) . ?
C27 C28 1.501(16) . ?
C28 C32 1.364(14) . ?
C28 C29 1.367(16) . ?
C29 C30 1.376(17) . ?
C31 C32 1.361(16) . ?
N3 C33 1.314(13) . ?
N3 C37 1.322(13) . ?
N3 O19 1.342(10) . ?
N4 C43 1.328(14) . ?
N4 C42 1.330(14) . ?
N4 O20 1.338(10) . ?
O19 Ag11 2.460(7) 1_455 ?
O20 Ag7 2.180(7) 2_666 ?
O20 Ag1 2.538(8) 2_566 ?
C33 C34 1.368(16) . ?
C34 C35 1.385(16) . ?
C35 C36 1.356(16) . ?
C35 C38 1.492(15) . ?
C36 C37 1.384(16) . ?
C38 C39 1.529(17) . ?
C39 C40 1.491(14) . ?
C40 C41 1.373(16) . ?
C40 C44 1.374(17) . ?
C41 C42 1.378(15) . ?
C43 C44 1.393(15) . ?
